data_9011161
loop_
_publ_author_name
'Kostiner, E.'
'Rea, J. R.'

_publ_section_title
;
 The crystal structure of manganese-whitlockite, Ca18Mn2H2(PO4)14
;
_journal_name_full 'Acta Crystallographica, Section B'
_journal_page_first 250
_journal_page_last 253
_journal_paper_doi 10.1107/S0567740876002690
_journal_volume 32
_journal_year 1976
_chemical_compound_source Synthetic
_chemical_formula_sum 'Ca9 H Mn O28 P7'
_chemical_name_mineral Whitlockite
_space_group_IT_number 161
_symmetry_space_group_name_Hall 'R 3 -2"c'
_symmetry_space_group_name_H-M 'R 3 c :H'
_cell_angle_alpha 90
_cell_angle_beta 90
_cell_angle_gamma 120
_cell_formula_units_Z 6
_cell_length_a 10.438
_cell_length_b 10.438
_cell_length_c 37.150
_cell_volume 3505.291
_database_code_amcsd 0009550
_exptl_crystal_density_diffrn 3.074
_cod_original_cell_volume 3505.290
_cod_original_sg_symbol_H-M 'R 3 c'
_cod_original_formula_sum 'Mn Ca9 P7 O28 H'
_cod_database_code 9011161

loop_
_space_group_symop_operation_xyz
x,y,z
2/3+x,1/3+y,1/3+z
1/3+x,2/3+y,2/3+z
x,x-y,1/2+z
2/3+x,1/3+x-y,5/6+z
1/3+x,2/3+x-y,1/6+z
-y,-x,1/2+z
2/3-y,1/3-x,5/6+z
1/3-y,2/3-x,1/6+z
-x+y,y,1/2+z
2/3-x+y,1/3+y,5/6+z
1/3-x+y,2/3+y,1/6+z
-y,x-y,z
2/3-y,1/3+x-y,1/3+z
1/3-y,2/3+x-y,2/3+z
-x+y,-x,z
2/3-x+y,1/3-x,1/3+z
1/3-x+y,2/3-x,2/3+z

loop_
_atom_site_aniso_label
_atom_site_aniso_U_11
_atom_site_aniso_U_22
_atom_site_aniso_U_33
_atom_site_aniso_U_12
_atom_site_aniso_U_13
_atom_site_aniso_U_23
Mn 0.00861 0.00861 0.00909 0.00431 0.00000 0.00000
Ca1 0.03606 0.01884 0.01748 0.02086 -0.01225 -0.00851
Ca2 0.00948 0.00960 0.00979 0.00505 -0.00034 -0.00068
Ca3 0.01151 0.00873 0.00979 0.00530 -0.00221 -0.00085
P1 0.01089 0.01089 0.02657 0.00542 0.00000 0.00000
P2 0.00861 0.00770 0.00979 0.00480 0.00017 0.00034
P3 0.00745 0.00861 0.00839 0.00339 0.00034 0.00068
O1 0.02049 0.01834 0.01119 0.01151 0.00153 0.00170
O2 0.01772 0.01710 0.01678 0.01304 0.00238 0.00051
O3 0.01188 0.00861 0.00979 0.00455 0.00238 0.00340
O4 0.00923 0.00720 0.01888 0.00327 0.00272 0.00034
O5 0.02037 0.01329 0.00979 0.00873 -0.00544 -0.00136
O6 0.01441 0.01631 0.01259 0.01064 -0.00085 -0.00034
O7 0.01668 0.01126 0.01049 0.00352 0.00289 0.00340
O8 0.00807 0.01047 0.01468 0.00377 -0.00051 -0.00187
O-H9 0.03568 0.03568 0.02307 0.01784 0.00000 0.00000
O10 0.01697 0.01022 0.02797 0.00936 0.00783 0.00493

loop_
_atom_site_label
_atom_site_fract_x
_atom_site_fract_y
_atom_site_fract_z
_atom_site_type_symbol
_atom_site_attached_hydrogens
Mn 0.00000 0.00000 0.00000 Mn 0
Ca1 0.29540 0.15850 0.67216 Ca 0
Ca2 0.28130 0.14640 0.56572 Ca 0
Ca3 0.38740 0.17980 0.76784 Ca 0
P1 0.00000 0.00000 0.75426 P 0
P2 0.31660 0.14310 0.86498 P 0
P3 0.35240 0.15900 0.96737 P 0
O1 0.27980 0.09550 0.82590 O 0
O2 0.24490 0.23180 0.87830 O 0
O3 0.27080 0.00060 0.88680 O 0
O4 0.48680 0.24150 0.87110 O 0
O5 0.40170 0.19530 0.00750 O 0
O6 0.40200 0.05120 0.95420 O 0
O7 0.41740 0.30630 0.94730 O 0
O8 0.18170 0.08020 0.96290 O 0
O-H9 0.00000 0.00000 0.79720 O 1
O10 -0.01820 0.13030 0.74250 O 0

loop_
_cod_changelog_entry_id
_cod_changelog_entry_author
_cod_changelog_entry_date
_cod_changelog_entry_text
1
;cod-tools version 3.8.0
Id: cif_guess_AMCSD_atom_types 9574 2023-05-10 09:00:05Z saulius
;
2023-05-10T18:53:00+03:00
;Derived atom types and hydrogen counts
from atom names that follow the AMCSD naming convention
(Wat == water, O-H == hydroxyl).
;
2
;cod-tools version 3.10.1
Id: cif_fix_AMCSD_aniso_labels 10200 2024-08-01 14:09:44Z saulius
;
2024-08-02T12:21:38+03:00
;Changed the following '_atom_site_aniso_label' values:
'OH9' -> 'O-H9'
;

loop_
_cod_related_entry_id
_cod_related_entry_database
_cod_related_entry_code
1 AMCSD 0009550
